data_4077350
loop_
_publ_author_name
'Burlakov, V. V.'
'Arndt, P.'
'Baumann, W.'
'Spannenberg, A.'
'Rosenthal, U.'
'Letov, A. V.'
'Lyssenko, K. A.'
'Korlyukov, A. A.'
'Strunkina, L. I.'
'Minacheva, M. Kh.'
'Shur, V. B.'

_publ_section_title
;
 Synthesis and X-ray Crystal Structure Determination of New Zwitterionic
 Complexes of Titanocene
;
_journal_issue 19
_journal_name_full Organometallics
_journal_page_first 4072
_journal_paper_doi 10.1021/om0103052
_journal_volume 20
_journal_year 2001
_chemical_formula_moiety 'C31 H15 B F15 O Ti, 0.5 (C7 H8)'
_chemical_formula_sum 'C34.5 H19 B F15 O Ti'
_chemical_formula_weight 793.21
_chemical_melting_point '469-470 K (decom)'
_chemical_name_systematic
; 
 ? 
;
_space_group_IT_number 2
_symmetry_cell_setting triclinic
_symmetry_space_group_name_Hall '-P 1'
_symmetry_space_group_name_H-M 'P -1'
_atom_sites_solution_hydrogens geom
_atom_sites_solution_primary direct
_atom_sites_solution_secondary difmap
_audit_creation_method SHELXL-97
_cell_angle_alpha 67.83(3)
_cell_angle_beta 77.16(3)
_cell_angle_gamma 71.89(3)
_cell_formula_units_Z 2
_cell_length_a 9.096(2)
_cell_length_b 13.153(3)
_cell_length_c 15.561(3)
_cell_measurement_reflns_used 5000
_cell_measurement_temperature 200(2)
_cell_measurement_theta_max 20
_cell_measurement_theta_min 4
_cell_volume 1627.0(7)
_computing_cell_refinement STOE-CELL
_computing_data_collection STOE-EXPOSE
_computing_data_reduction STOE-INTEGRATE
_computing_molecular_graphics XP
_computing_publication_material SHELXL-93
_computing_structure_refinement 'SHELXL-93 (Sheldrick, 1993)'
_computing_structure_solution 'SHELXS-86 (Sheldrick, 1990)'
_diffrn_ambient_temperature 200(2)
_diffrn_measured_fraction_theta_full 0.929
_diffrn_measured_fraction_theta_max 0.929
_diffrn_measurement_device STOE-IPDS
_diffrn_measurement_method 'laser scanned imaging plate'
_diffrn_radiation_monochromator graphite
_diffrn_radiation_source 'fine-focus sealed tube'
_diffrn_radiation_type MoK\a
_diffrn_radiation_wavelength 0.71073
_diffrn_reflns_av_R_equivalents 0.0000
_diffrn_reflns_av_sigmaI/netI 0.0607
_diffrn_reflns_limit_h_max 10
_diffrn_reflns_limit_h_min -10
_diffrn_reflns_limit_k_max 15
_diffrn_reflns_limit_k_min -13
_diffrn_reflns_limit_l_max 17
_diffrn_reflns_limit_l_min 0
_diffrn_reflns_number 4858
_diffrn_reflns_theta_full 24.19
_diffrn_reflns_theta_max 24.19
_diffrn_reflns_theta_min 1.84
_diffrn_standards_interval_time 360
_diffrn_standards_number 50-200
_exptl_absorpt_coefficient_mu 0.379
_exptl_absorpt_correction_type none
_exptl_crystal_colour green
_exptl_crystal_density_diffrn 1.619
_exptl_crystal_description prism
_exptl_crystal_F_000 792
_exptl_crystal_size_max 0.5
_exptl_crystal_size_mid 0.4
_exptl_crystal_size_min 0.3
_refine_diff_density_max 0.353
_refine_diff_density_min -0.275
_refine_diff_density_rms 0.056
_refine_ls_extinction_method none
_refine_ls_goodness_of_fit_ref 0.895
_refine_ls_hydrogen_treatment mixed
_refine_ls_matrix_type full
_refine_ls_number_parameters 472
_refine_ls_number_reflns 4858
_refine_ls_number_restraints 0
_refine_ls_restrained_S_all 0.895
_refine_ls_R_factor_all 0.0573
_refine_ls_R_factor_gt 0.0418
_refine_ls_shift/su_max 0.070
_refine_ls_shift/su_mean 0.004
_refine_ls_structure_factor_coef Fsqd
_refine_ls_weighting_details 'calc w=1/[\s^2^(Fo^2^)+(0.0706P)^2^+0.0000P] where P=(Fo^2^+2Fc^2^)/3'
_refine_ls_weighting_scheme calc
_refine_ls_wR_factor_gt 0.1046
_refine_ls_wR_factor_ref 0.1117
_reflns_number_observed 3612
_reflns_number_total 4858
_reflns_observed_criterion >2sigma(I)
_cod_data_source_file om0103052.cif
_cod_data_source_block sample6
_cod_original_cell_volume 1627.0(6)
_cod_original_sg_symbol_H-M P-1
_cod_original_formula_sum 'C34.50 H19 B F15 O Ti'
_cod_database_code 4077350

loop_
_symmetry_equiv_pos_as_xyz
'x, y, z'
'-x, -y, -z'

loop_
_atom_site_label
_atom_site_type_symbol
_atom_site_fract_x
_atom_site_fract_y
_atom_site_fract_z
_atom_site_U_iso_or_equiv
_atom_site_adp_type
_atom_site_occupancy
_atom_site_symmetry_multiplicity
_atom_site_calc_flag
_atom_site_refinement_flags
Ti1 Ti 0.40804(6) 0.46414(4) 0.28145(3) 0.03036(16) Uani 1 1 d .
O1 O 0.1950(2) 0.59454(16) 0.27690(13) 0.0430(5) Uani 1 1 d .
B1 B 0.2989(4) 0.2408(3) 0.2379(2) 0.0332(7) Uani 1 1 d .
C1 C 0.3876(3) 0.3425(2) 0.20372(17) 0.0303(6) Uani 1 1 d .
C2 C 0.3145(3) 0.4579(2) 0.15670(18) 0.0348(7) Uani 1 1 d .
H2A H 0.2051 0.4861 0.1451 0.042 Uiso 1 1 calc R
C3 C 0.4251(4) 0.5225(2) 0.11972(19) 0.0423(8) Uani 1 1 d .
H3A H 0.4079 0.6009 0.0768 0.051 Uiso 1 1 calc R
C4 C 0.5696(4) 0.4483(3) 0.1460(2) 0.0442(8) Uani 1 1 d .
H4A H 0.6708 0.4669 0.1252 0.053 Uiso 1 1 calc R
C5 C 0.5458(3) 0.3388(2) 0.1971(2) 0.0377(7) Uani 1 1 d .
H5A H 0.6281 0.2700 0.2198 0.045 Uiso 1 1 calc R
C6 C 0.5396(4) 0.3734(3) 0.4144(2) 0.0499(9) Uani 1 1 d .
H6A H 0.5530 0.2936 0.4539 0.060 Uiso 1 1 calc R
C7 C 0.4245(4) 0.4647(3) 0.4304(2) 0.0511(9) Uani 1 1 d .
H7A H 0.3404 0.4591 0.4825 0.061 Uiso 1 1 calc R
C8 C 0.4572(5) 0.5637(3) 0.3695(2) 0.0563(9) Uani 1 1 d .
H8A H 0.3995 0.6402 0.3697 0.068 Uiso 1 1 calc R
C9 C 0.5897(5) 0.5378(3) 0.3125(2) 0.0573(10) Uani 1 1 d .
H9A H 0.6448 0.5924 0.2661 0.069 Uiso 1 1 calc R
C10 C 0.6449(4) 0.4183(3) 0.3399(2) 0.0570(10) Uani 1 1 d .
H10A H 0.7457 0.3757 0.3176 0.068 Uiso 1 1 calc R
C21 C 0.1611(3) 0.2419(2) 0.32712(18) 0.0326(7) Uani 1 1 d .
C22 C 0.1347(3) 0.3046(2) 0.38581(18) 0.0326(7) Uani 1 1 d .
C23 C 0.0242(4) 0.2987(2) 0.46294(19) 0.0411(7) Uani 1 1 d .
C24 C -0.0655(4) 0.2252(3) 0.4864(2) 0.0455(8) Uani 1 1 d .
C25 C -0.0459(4) 0.1591(3) 0.4316(2) 0.0484(8) Uani 1 1 d .
C26 C 0.0646(4) 0.1696(2) 0.3544(2) 0.0407(7) Uani 1 1 d .
C27 C 0.2301(3) 0.2653(2) 0.13970(19) 0.0328(6) Uani 1 1 d .
C28 C 0.0778(3) 0.3172(2) 0.11957(19) 0.0395(7) Uani 1 1 d .
C29 C 0.0305(4) 0.3480(3) 0.0329(2) 0.0449(8) Uani 1 1 d .
C30 C 0.1357(4) 0.3294(3) -0.0404(2) 0.0455(8) Uani 1 1 d .
C31 C 0.2888(4) 0.2779(3) -0.0250(2) 0.0438(8) Uani 1 1 d .
C32 C 0.3309(3) 0.2498(2) 0.0621(2) 0.0375(7) Uani 1 1 d .
C33 C 0.4160(3) 0.1114(2) 0.27577(19) 0.0339(7) Uani 1 1 d .
C34 C 0.5044(3) 0.0840(2) 0.3471(2) 0.0358(7) Uani 1 1 d .
C35 C 0.5951(3) -0.0227(2) 0.3899(2) 0.0392(7) Uani 1 1 d .
C36 C 0.5971(4) -0.1106(2) 0.3625(2) 0.0426(8) Uani 1 1 d .
C37 C 0.5126(4) -0.0899(2) 0.2922(2) 0.0476(8) Uani 1 1 d .
C38 C 0.4243(4) 0.0188(2) 0.2504(2) 0.0422(8) Uani 1 1 d .
C39 C 0.1393(4) 0.6969(3) 0.2441(2) 0.0491(8) Uani 1 1 d .
C40 C 0.2357(5) 0.7756(3) 0.1856(3) 0.0795(13) Uani 1 1 d .
H40A H 0.3438 0.7359 0.1866 0.119 Uiso 1 1 calc R
H40B H 0.2154 0.8368 0.2094 0.119 Uiso 1 1 calc R
H40C H 0.2107 0.8054 0.1225 0.119 Uiso 1 1 calc R
C41 C -0.0289(4) 0.7457(3) 0.2640(3) 0.0657(11) Uani 1 1 d .
H41A H -0.0790 0.6858 0.3005 0.099 Uiso 1 1 calc R
H41B H -0.0733 0.7868 0.2062 0.099 Uiso 1 1 calc R
H41C H -0.0439 0.7963 0.2981 0.099 Uiso 1 1 calc R
C42 C 0.9469(14) 0.0377(8) 0.0536(6) 0.065(2) Uiso 0.50 1 d P
C43 C 1.0977(10) 0.0499(6) 0.0263(6) 0.0552(18) Uiso 0.50 1 d P
H43A H 1.1383 0.0876 0.0543 0.050 Uiso 0.50 1 d PR
C44 C 1.1912(12) 0.0039(7) -0.0438(6) 0.072(2) Uiso 0.50 1 d P
H44A H 1.2950 0.0143 -0.0623 0.050 Uiso 0.50 1 d PR
C45 C 1.1450(15) -0.0490(9) -0.0847(9) 0.090(3) Uiso 0.50 1 d P
H45A H 1.2130 -0.0802 -0.1303 0.080 Uiso 0.50 1 d PR
C46 C 0.9979(17) -0.0604(9) -0.0598(7) 0.087(3) Uiso 0.50 1 d P
H46A H 0.9571 -0.0945 -0.0909 0.080 Uiso 0.50 1 d PR
C47 C 0.8979(12) -0.0226(8) 0.0111(7) 0.071(2) Uiso 0.50 1 d P
H47A H 0.7962 -0.0363 0.0327 0.060 Uiso 0.50 1 d PR
C48 C 0.8624(13) 0.0809(9) 0.1267(8) 0.100(3) Uiso 0.50 1 d P
H48A H 0.9203 0.1186 0.1440 0.080 Uiso 0.50 1 d PR
H48B H 0.7670 0.1333 0.1055 0.080 Uiso 0.50 1 d PR
H48C H 0.8394 0.0184 0.1799 0.080 Uiso 0.50 1 d PR
F22 F 0.2223(2) 0.37783(14) 0.37276(11) 0.0464(4) Uani 1 1 d .
F23 F 0.0062(2) 0.36533(16) 0.51459(12) 0.0582(5) Uani 1 1 d .
F24 F -0.1728(2) 0.21625(18) 0.56185(13) 0.0674(6) Uani 1 1 d .
F25 F -0.1355(2) 0.08756(18) 0.45248(16) 0.0744(6) Uani 1 1 d .
F26 F 0.0769(2) 0.10217(16) 0.30377(14) 0.0587(5) Uani 1 1 d .
F28 F -0.0353(2) 0.34338(17) 0.18588(12) 0.0574(5) Uani 1 1 d .
F29 F -0.1199(2) 0.3969(2) 0.01917(13) 0.0720(6) Uani 1 1 d .
F30 F 0.0910(3) 0.35804(19) -0.12527(12) 0.0690(6) Uani 1 1 d .
F31 F 0.3936(2) 0.25772(18) -0.09619(12) 0.0664(6) Uani 1 1 d .
F32 F 0.4847(2) 0.20400(16) 0.07022(12) 0.0531(5) Uani 1 1 d .
F34 F 0.5006(2) 0.16509(13) 0.38262(11) 0.0447(4) Uani 1 1 d .
F35 F 0.6763(2) -0.04148(14) 0.45920(12) 0.0537(5) Uani 1 1 d .
F36 F 0.6793(2) -0.21654(14) 0.40541(14) 0.0610(5) Uani 1 1 d .
F37 F 0.5146(3) -0.17571(14) 0.26389(15) 0.0714(6) Uani 1 1 d .
F38 F 0.3429(2) 0.02856(14) 0.18339(13) 0.0576(5) Uani 1 1 d .

loop_
_atom_site_aniso_label
_atom_site_aniso_U_11
_atom_site_aniso_U_22
_atom_site_aniso_U_33
_atom_site_aniso_U_23
_atom_site_aniso_U_13
_atom_site_aniso_U_12
Ti1 0.0333(3) 0.0265(3) 0.0326(3) -0.0097(2) -0.0095(2) -0.0055(2)
O1 0.0456(13) 0.0380(12) 0.0446(12) -0.0181(9) -0.0132(9) 0.0012(10)
B1 0.0328(18) 0.0332(17) 0.0364(17) -0.0156(14) -0.0092(14) -0.0034(14)
C1 0.0337(16) 0.0303(14) 0.0274(13) -0.0133(11) -0.0042(11) -0.0038(12)
C2 0.0401(17) 0.0345(15) 0.0329(15) -0.0111(12) -0.0135(13) -0.0075(13)
C3 0.060(2) 0.0361(16) 0.0320(15) -0.0082(13) -0.0062(14) -0.0174(15)
C4 0.0427(19) 0.0518(19) 0.0423(17) -0.0209(15) 0.0100(14) -0.0217(15)
C5 0.0319(17) 0.0369(16) 0.0470(17) -0.0219(13) -0.0030(13) -0.0036(13)
C6 0.074(2) 0.0338(17) 0.0462(19) -0.0029(14) -0.0350(18) -0.0123(17)
C7 0.057(2) 0.069(2) 0.0403(18) -0.0255(17) -0.0133(15) -0.0199(18)
C8 0.075(3) 0.047(2) 0.061(2) -0.0246(17) -0.033(2) -0.0089(18)
C9 0.075(3) 0.059(2) 0.051(2) -0.0016(17) -0.0287(19) -0.041(2)
C10 0.0361(19) 0.083(3) 0.060(2) -0.033(2) -0.0225(17) -0.0032(18)
C21 0.0331(16) 0.0291(14) 0.0345(15) -0.0066(12) -0.0146(12) -0.0039(12)
C22 0.0320(16) 0.0322(15) 0.0325(15) -0.0074(12) -0.0068(12) -0.0087(13)
C23 0.0416(18) 0.0414(17) 0.0345(16) -0.0102(13) -0.0070(14) -0.0038(15)
C24 0.0366(18) 0.0553(19) 0.0355(16) -0.0056(14) -0.0027(14) -0.0120(16)
C25 0.0342(18) 0.0522(19) 0.056(2) -0.0048(16) -0.0082(15) -0.0217(16)
C26 0.0410(18) 0.0402(17) 0.0480(18) -0.0175(14) -0.0110(15) -0.0124(14)
C27 0.0373(16) 0.0280(14) 0.0378(15) -0.0138(12) -0.0088(13) -0.0079(12)
C28 0.0376(18) 0.0473(18) 0.0384(17) -0.0218(14) -0.0043(14) -0.0078(14)
C29 0.0395(18) 0.0532(19) 0.0449(18) -0.0162(15) -0.0169(15) -0.0072(15)
C30 0.057(2) 0.0492(18) 0.0355(17) -0.0135(14) -0.0146(15) -0.0142(16)
C31 0.053(2) 0.0433(17) 0.0363(17) -0.0158(14) 0.0028(15) -0.0164(15)
C32 0.0346(17) 0.0403(16) 0.0434(17) -0.0185(13) -0.0052(13) -0.0111(13)
C33 0.0312(16) 0.0293(14) 0.0427(16) -0.0149(12) -0.0051(13) -0.0052(12)
C34 0.0353(16) 0.0290(15) 0.0455(17) -0.0131(13) -0.0061(13) -0.0097(13)
C35 0.0356(17) 0.0335(16) 0.0444(17) -0.0078(13) -0.0089(14) -0.0070(13)
C36 0.0375(17) 0.0244(15) 0.0555(19) -0.0083(13) -0.0041(15) -0.0008(13)
C37 0.055(2) 0.0286(16) 0.061(2) -0.0209(15) -0.0006(17) -0.0101(14)
C38 0.0472(19) 0.0334(16) 0.0496(18) -0.0173(14) -0.0121(15) -0.0062(14)
C39 0.052(2) 0.046(2) 0.0486(19) -0.0209(15) -0.0194(16) 0.0039(16)
C40 0.074(3) 0.047(2) 0.097(3) -0.006(2) -0.014(2) -0.005(2)
C41 0.055(2) 0.069(2) 0.066(2) -0.0342(19) -0.0144(18) 0.0127(19)
F22 0.0585(12) 0.0516(10) 0.0433(9) -0.0258(8) 0.0078(8) -0.0304(9)
F23 0.0655(13) 0.0666(12) 0.0460(10) -0.0306(9) 0.0057(9) -0.0155(10)
F24 0.0478(12) 0.0881(15) 0.0544(12) -0.0150(10) 0.0124(9) -0.0247(11)
F25 0.0583(13) 0.0829(15) 0.0913(15) -0.0220(12) 0.0022(11) -0.0469(12)
F26 0.0624(13) 0.0595(12) 0.0735(13) -0.0324(10) -0.0028(10) -0.0325(10)
F28 0.0366(10) 0.0855(14) 0.0442(10) -0.0301(10) -0.0101(8) 0.0071(9)
F29 0.0473(12) 0.1052(17) 0.0548(12) -0.0275(11) -0.0255(9) 0.0073(12)
F30 0.0779(15) 0.0909(15) 0.0396(10) -0.0219(10) -0.0209(10) -0.0133(12)
F31 0.0664(13) 0.0879(15) 0.0430(11) -0.0327(10) 0.0064(9) -0.0123(11)
F32 0.0364(10) 0.0673(12) 0.0534(11) -0.0275(9) -0.0024(8) -0.0031(9)
F34 0.0583(11) 0.0332(9) 0.0493(10) -0.0133(7) -0.0226(8) -0.0101(8)
F35 0.0507(11) 0.0437(10) 0.0618(12) -0.0033(8) -0.0267(9) -0.0090(9)
F36 0.0566(12) 0.0311(9) 0.0772(13) -0.0115(9) -0.0082(10) 0.0056(8)
F37 0.1014(17) 0.0327(10) 0.0901(15) -0.0337(10) -0.0206(12) -0.0075(10)
F38 0.0753(14) 0.0434(10) 0.0697(12) -0.0288(9) -0.0284(10) -0.0101(9)

loop_
_atom_type_symbol
_atom_type_description
_atom_type_scat_dispersion_real
_atom_type_scat_dispersion_imag
_atom_type_scat_source
C C 0.0033 0.0016 'International Tables Vol C Tables 4.2.6.8 and 6.1.1.4'
H H 0.0000 0.0000 'International Tables Vol C Tables 4.2.6.8 and 6.1.1.4'
B B 0.0013 0.0007 'International Tables Vol C Tables 4.2.6.8 and 6.1.1.4'
O O 0.0106 0.0060 'International Tables Vol C Tables 4.2.6.8 and 6.1.1.4'
F F 0.0171 0.0103 'International Tables Vol C Tables 4.2.6.8 and 6.1.1.4'
Ti Ti 0.2776 0.4457 'International Tables Vol C Tables 4.2.6.8 and 6.1.1.4'

loop_
_geom_angle_atom_site_label_1
_geom_angle_atom_site_label_2
_geom_angle_atom_site_label_3
_geom_angle
_geom_angle_site_symmetry_1
_geom_angle_site_symmetry_3
O1 Ti1 F22 73.48(8) . .
O1 Ti1 C3 87.17(10) . .
F22 Ti1 C3 120.88(10) . .
O1 Ti1 C2 80.33(9) . .
F22 Ti1 C2 86.01(9) . .
C3 Ti1 C2 35.17(10) . .
O1 Ti1 C4 121.67(10) . .
F22 Ti1 C4 133.49(9) . .
C3 Ti1 C4 35.31(11) . .
C2 Ti1 C4 58.07(11) . .
O1 Ti1 C10 135.49(11) . .
F22 Ti1 C10 118.06(11) . .
C3 Ti1 C10 114.69(13) . .
C2 Ti1 C10 139.45(12) . .
C4 Ti1 C10 83.09(13) . .
O1 Ti1 C6 122.41(11) . .
F22 Ti1 C6 83.99(11) . .
C3 Ti1 C6 147.28(13) . .
C2 Ti1 C6 150.78(11) . .
C4 Ti1 C6 112.39(13) . .
C10 Ti1 C6 34.71(13) . .
O1 Ti1 C7 88.48(11) . .
F22 Ti1 C7 77.34(10) . .
C3 Ti1 C7 158.90(12) . .
C2 Ti1 C7 162.07(12) . .
C4 Ti1 C7 139.56(13) . .
C10 Ti1 C7 56.87(13) . .
C6 Ti1 C7 34.36(12) . .
O1 Ti1 C9 103.94(12) . .
F22 Ti1 C9 133.11(10) . .
C3 Ti1 C9 105.45(12) . .
C2 Ti1 C9 140.62(12) . .
C4 Ti1 C9 88.77(13) . .
C10 Ti1 C9 34.99(13) . .
C6 Ti1 C9 57.31(12) . .
C7 Ti1 C9 55.78(13) . .
O1 Ti1 C5 137.63(9) . .
F22 Ti1 C5 102.10(9) . .
C3 Ti1 C5 58.32(11) . .
C2 Ti1 C5 57.31(10) . .
C4 Ti1 C5 35.09(10) . .
C10 Ti1 C5 84.65(12) . .
C6 Ti1 C5 98.24(11) . .
C7 Ti1 C5 132.57(11) . .
C9 Ti1 C5 108.26(13) . .
O1 Ti1 C8 78.96(11) . .
F22 Ti1 C8 104.98(11) . .
C3 Ti1 C8 125.64(12) . .
C2 Ti1 C8 152.56(11) . .
C4 Ti1 C8 120.57(14) . .
C10 Ti1 C8 56.64(13) . .
C6 Ti1 C8 56.58(11) . .
C7 Ti1 C8 33.33(12) . .
C9 Ti1 C8 33.12(13) . .
C5 Ti1 C8 139.95(13) . .
O1 Ti1 C1 108.61(9) . .
F22 Ti1 C1 75.33(8) . .
C3 Ti1 C1 58.79(10) . .
C2 Ti1 C1 35.01(9) . .
C4 Ti1 C1 58.23(11) . .
C10 Ti1 C1 115.89(11) . .
C6 Ti1 C1 115.77(10) . .
C7 Ti1 C1 141.67(11) . .
C9 Ti1 C1 142.39(13) . .
C5 Ti1 C1 34.20(10) . .
C8 Ti1 C1 171.95(10) . .
C39 O1 Ti1 143.2(2) . .
C1 B1 C21 115.3(2) . .
C1 B1 C27 100.2(2) . .
C21 B1 C27 112.9(2) . .
C1 B1 C33 113.8(2) . .
C21 B1 C33 102.5(2) . .
C27 B1 C33 112.7(2) . .
C5 C1 C2 105.3(2) . .
C5 C1 B1 131.0(2) . .
C2 C1 B1 122.8(2) . .
C5 C1 Ti1 71.48(16) . .
C2 C1 Ti1 69.20(15) . .
B1 C1 Ti1 131.58(18) . .
C3 C2 C1 110.4(3) . .
C3 C2 Ti1 72.36(16) . .
C1 C2 Ti1 75.79(15) . .
C2 C3 C4 106.7(3) . .
C2 C3 Ti1 72.47(16) . .
C4 C3 Ti1 72.51(17) . .
C3 C4 C5 108.1(3) . .
C3 C4 Ti1 72.18(17) . .
C5 C4 Ti1 74.25(16) . .
C1 C5 C4 109.5(3) . .
C1 C5 Ti1 74.32(15) . .
C4 C5 Ti1 70.66(16) . .
C7 C6 C10 106.9(3) . .
C7 C6 Ti1 73.48(17) . .
C10 C6 Ti1 72.59(17) . .
C8 C7 C6 109.5(3) . .
C8 C7 Ti1 75.15(19) . .
C6 C7 Ti1 72.15(18) . .
C9 C8 C7 108.3(3) . .
C9 C8 Ti1 72.0(2) . .
C7 C8 Ti1 71.52(19) . .
C8 C9 C10 108.4(3) . .
C8 C9 Ti1 74.9(2) . .
C10 C9 Ti1 71.46(19) . .
C6 C10 C9 106.8(3) . .
C6 C10 Ti1 72.70(19) . .
C9 C10 Ti1 73.56(19) . .
C26 C21 C22 112.7(3) . .
C26 C21 B1 120.5(3) . .
C22 C21 B1 126.7(3) . .
F22 C22 C23 113.1(3) . .
F22 C22 C21 121.6(2) . .
C23 C22 C21 125.2(3) . .
F23 C23 C24 120.4(3) . .
F23 C23 C22 120.4(3) . .
C24 C23 C22 119.2(3) . .
F24 C24 C23 120.7(3) . .
F24 C24 C25 120.1(3) . .
C23 C24 C25 119.2(3) . .
F25 C25 C26 120.5(3) . .
F25 C25 C24 120.2(3) . .
C26 C25 C24 119.3(3) . .
F26 C26 C25 116.0(3) . .
F26 C26 C21 119.6(3) . .
C25 C26 C21 124.4(3) . .
C32 C27 C28 112.3(2) . .
C32 C27 B1 120.4(2) . .
C28 C27 B1 126.6(2) . .
F28 C28 C29 115.2(3) . .
F28 C28 C27 120.5(2) . .
C29 C28 C27 124.3(3) . .
F29 C29 C30 118.8(3) . .
F29 C29 C28 120.8(3) . .
C30 C29 C28 120.5(3) . .
F30 C30 C29 121.1(3) . .
F30 C30 C31 120.8(3) . .
C29 C30 C31 118.1(3) . .
F31 C31 C32 121.7(3) . .
F31 C31 C30 118.9(3) . .
C32 C31 C30 119.4(3) . .
F32 C32 C31 115.6(3) . .
F32 C32 C27 119.0(2) . .
C31 C32 C27 125.4(3) . .
C34 C33 C38 113.2(2) . .
C34 C33 B1 120.0(2) . .
C38 C33 B1 126.4(3) . .
F34 C34 C35 115.1(3) . .
F34 C34 C33 119.6(2) . .
C35 C34 C33 125.3(3) . .
F35 C35 C36 120.1(2) . .
F35 C35 C34 121.2(3) . .
C36 C35 C34 118.7(3) . .
F36 C36 C35 120.2(3) . .
F36 C36 C37 120.6(3) . .
C35 C36 C37 119.2(3) . .
F37 C37 C36 119.9(3) . .
F37 C37 C38 119.9(3) . .
C36 C37 C38 120.3(3) . .
F38 C38 C37 115.0(3) . .
F38 C38 C33 121.7(2) . .
C37 C38 C33 123.3(3) . .
O1 C39 C40 122.1(3) . .
O1 C39 C41 120.3(3) . .
C40 C39 C41 117.6(3) . .
C46 C42 C45 118(2) 2_755 2_755
C46 C42 C43 35.3(13) 2_755 .
C45 C42 C43 153.7(18) 2_755 .
C46 C42 C47 152.2(19) 2_755 .
C45 C42 C47 89.4(16) 2_755 .
C43 C42 C47 116.9(9) . .
C46 C42 C48 80.3(15) 2_755 .
C45 C42 C48 38.6(11) 2_755 .
C43 C42 C48 115.4(12) . .
C47 C42 C48 127.5(13) . .
C46 C42 C47 65.3(15) 2_755 2_755
C45 C42 C47 174.0(15) 2_755 2_755
C43 C42 C47 30.2(5) . 2_755
C47 C42 C47 86.9(9) . 2_755
C48 C42 C47 145.6(14) . 2_755
C46 C42 C44 173.9(18) 2_755 2_755
C45 C42 C44 55.9(13) 2_755 2_755
C43 C42 C44 150.3(10) . 2_755
C47 C42 C44 33.4(5) . 2_755
C48 C42 C44 94.3(10) . 2_755
C47 C42 C44 120.1(10) 2_755 2_755
C47 C43 C46 112.6(19) 2_755 2_755
C47 C43 C42 86.6(13) 2_755 .
C46 C43 C42 26.3(11) 2_755 .
C47 C43 C44 32.1(11) 2_755 .
C46 C43 C44 144.5(16) 2_755 .
C42 C43 C44 118.3(10) . .
C47 C44 C45 96.9(14) 2_755 .
C47 C44 C43 28.3(9) 2_755 .
C45 C44 C43 124.8(11) . .
C47 C44 C42 63.5(11) 2_755 2_755
C45 C44 C42 33.4(6) . 2_755
C43 C44 C42 91.4(8) . 2_755
C42 C45 C48 105.6(18) 2_755 2_755
C42 C45 C44 90.6(17) 2_755 .
C48 C45 C44 162.5(18) 2_755 .
C42 C45 C46 27.1(10) 2_755 .
C48 C45 C46 78.8(12) 2_755 .
C44 C45 C46 117.7(14) . .
C42 C45 C47 59.0(13) 2_755 2_755
C48 C45 C47 163.0(16) 2_755 2_755
C44 C45 C47 31.6(6) . 2_755
C46 C45 C47 86.1(11) . 2_755
C42 C46 C43 118(2) 2_755 2_755
C42 C46 C45 34.5(13) 2_755 .
C43 C46 C45 153(2) 2_755 .
C42 C46 C47 87.9(17) 2_755 .
C43 C46 C47 30.8(9) 2_755 .
C45 C46 C47 122.3(15) . .
C42 C46 C48 72.1(15) 2_755 2_755
C43 C46 C48 169(2) 2_755 2_755
C45 C46 C48 37.8(7) . 2_755
C47 C46 C48 160.0(16) . 2_755
C43 C47 C44 119.6(19) 2_755 2_755
C43 C47 C46 36.6(11) 2_755 .
C44 C47 C46 156.0(17) 2_755 .
C43 C47 C42 155.6(16) 2_755 .
C44 C47 C42 83.1(13) 2_755 .
C46 C47 C42 119.8(10) . .
C43 C47 C42 63.3(11) 2_755 2_755
C44 C47 C42 172.0(13) 2_755 2_755
C46 C47 C42 26.8(6) . 2_755
C42 C47 C42 93.1(9) . 2_755
C43 C47 C45 169.0(14) 2_755 2_755
C44 C47 C45 51.5(10) 2_755 2_755
C46 C47 C45 151.2(12) . 2_755
C42 C47 C45 31.6(6) . 2_755
C42 C47 C45 124.5(11) 2_755 2_755
C45 C48 C42 35.8(10) 2_755 .
C45 C48 C46 63.4(11) 2_755 2_755
C42 C48 C46 27.7(6) . 2_755
C22 F22 Ti1 147.25(15) . .

loop_
_geom_bond_atom_site_label_1
_geom_bond_atom_site_label_2
_geom_bond_distance
_geom_bond_site_symmetry_2
Ti1 O1 2.146(2) .
Ti1 F22 2.2518(19) .
Ti1 C3 2.322(3) .
Ti1 C2 2.323(3) .
Ti1 C4 2.326(3) .
Ti1 C10 2.341(3) .
Ti1 C6 2.342(3) .
Ti1 C7 2.359(3) .
Ti1 C9 2.368(3) .
Ti1 C5 2.372(3) .
Ti1 C8 2.404(3) .
Ti1 C1 2.409(3) .
O1 C39 1.226(3) .
B1 C1 1.633(4) .
B1 C21 1.652(4) .
B1 C27 1.661(4) .
B1 C33 1.666(4) .
C1 C5 1.406(4) .
C1 C2 1.426(4) .
C2 C3 1.403(4) .
C3 C4 1.409(4) .
C4 C5 1.417(4) .
C6 C7 1.389(5) .
C6 C10 1.397(5) .
C7 C8 1.367(5) .
C8 C9 1.361(5) .
C9 C10 1.416(5) .
C21 C26 1.380(4) .
C21 C22 1.385(4) .
C22 F22 1.364(3) .
C22 C23 1.378(4) .
C23 F23 1.351(4) .
C23 C24 1.351(5) .
C24 F24 1.342(3) .
C24 C25 1.382(5) .
C25 F25 1.335(4) .
C25 C26 1.378(5) .
C26 F26 1.358(4) .
C27 C32 1.385(4) .
C27 C28 1.388(4) .
C28 F28 1.348(3) .
C28 C29 1.380(4) .
C29 F29 1.345(3) .
C29 C30 1.363(4) .
C30 F30 1.348(3) .
C30 C31 1.376(5) .
C31 F31 1.342(3) .
C31 C32 1.373(4) .
C32 F32 1.354(3) .
C33 C34 1.387(4) .
C33 C38 1.392(4) .
C34 F34 1.363(3) .
C34 C35 1.382(4) .
C35 F35 1.345(3) .
C35 C36 1.369(4) .
C36 F36 1.349(3) .
C36 C37 1.371(5) .
C37 F37 1.353(4) .
C37 C38 1.389(4) .
C38 F38 1.354(3) .
C39 C40 1.472(5) .
C39 C41 1.476(5) .
C42 C46 0.697(14) 2_755
C42 C45 0.867(12) 2_755
C42 C43 1.383(15) .
C42 C47 1.419(13) .
C42 C48 1.426(14) .
C42 C47 1.546(15) 2_755
C42 C44 1.575(18) 2_755
C43 C47 0.779(10) 2_755
C43 C46 0.908(11) 2_755
C43 C44 1.430(13) .
C44 C47 0.874(11) 2_755
C44 C45 1.305(14) .
C44 C42 1.575(18) 2_755
C45 C42 0.867(12) 2_755
C45 C48 0.923(13) 2_755
C45 C46 1.346(18) .
C45 C47 1.655(18) 2_755
C46 C42 0.697(14) 2_755
C46 C43 0.908(11) 2_755
C46 C47 1.406(15) .
C46 C48 1.478(15) 2_755
C47 C43 0.779(10) 2_755
C47 C44 0.874(11) 2_755
C47 C42 1.546(15) 2_755
C47 C45 1.655(18) 2_755
C48 C45 0.923(13) 2_755
C48 C46 1.478(15) 2_755
